data_7106642
loop_
_publ_author_name
'Lucile Bernet'
'Ralte Lalrempuia'
'Wadih Ghattas'
'Helge Muller-Bunz'
'Laura Vigara'
'Antoni Llobet'
'Martin Albrecht'

_publ_section_title
;
 Tunable single-site ruthenium catalysts for efficient water oxidation
;
_journal_name_full Chem.Commun.
_journal_page_first 8058
_journal_paper_doi 10.1039/c1cc12615f
_journal_volume 47
_journal_year 2011
_chemical_absolute_configuration ad
_chemical_formula_moiety 'C22 H24 N8 Ru, 2 (C24 H20 B), 0.75 (C2 H3 N), 0.25 (C4 H10 O)'
_chemical_formula_sum 'C72.5 H68.75 B2 N8.75 O0.25 Ru'
_chemical_formula_weight 1189.30
_chemical_name_systematic
;
?
;
_space_group_IT_number 33
_symmetry_cell_setting orthorhombic
_symmetry_space_group_name_Hall 'P 2c -2n'
_symmetry_space_group_name_H-M 'P n a 21'
_atom_sites_solution_hydrogens geom
_atom_sites_solution_primary direct
_atom_sites_solution_secondary difmap
_audit_creation_method SHELXL-97
_cell_angle_alpha 90.00
_cell_angle_beta 90.00
_cell_angle_gamma 90.00
_cell_formula_units_Z 4
_cell_length_a 35.555(3)
_cell_length_b 11.8292(9)
_cell_length_c 14.7547(12)
_cell_measurement_reflns_used 7873
_cell_measurement_temperature 100(2)
_cell_measurement_theta_max 21.96
_cell_measurement_theta_min 2.21
_cell_volume 6205.6(9)
_computing_cell_refinement 'Bruker SAINT'
_computing_data_collection 'Bruker SMART'
_computing_data_reduction 'Bruker SAINT'
_computing_molecular_graphics 'Bruker SHELXTL'
_computing_publication_material 'Bruker SHELXTL'
_computing_structure_refinement 'SHELXL-97 (Sheldrick, 2008)'
_computing_structure_solution 'SHELXS-97 (Sheldrick, 2008)'
_diffrn_ambient_temperature 100(2)
_diffrn_detector_area_resol_mean 8.366
_diffrn_measured_fraction_theta_full 0.997
_diffrn_measured_fraction_theta_max 0.997
_diffrn_measurement_device_type 'CCD area detector'
_diffrn_measurement_method '\f and \w scans'
_diffrn_radiation_monochromator graphite
_diffrn_radiation_source 'sealed tube'
_diffrn_radiation_type MoK\a
_diffrn_radiation_wavelength 0.71073
_diffrn_reflns_av_R_equivalents 0.0648
_diffrn_reflns_av_sigmaI/netI 0.0348
_diffrn_reflns_limit_h_max 41
_diffrn_reflns_limit_h_min -41
_diffrn_reflns_limit_k_max 13
_diffrn_reflns_limit_k_min -13
_diffrn_reflns_limit_l_max 17
_diffrn_reflns_limit_l_min -17
_diffrn_reflns_number 93844
_diffrn_reflns_theta_full 24.83
_diffrn_reflns_theta_max 24.83
_diffrn_reflns_theta_min 2.07
_exptl_absorpt_coefficient_mu 0.304
_exptl_absorpt_correction_T_max 0.9703
_exptl_absorpt_correction_T_min 0.9144
_exptl_absorpt_correction_type multi-scan
_exptl_crystal_colour green
_exptl_crystal_density_diffrn 1.273
_exptl_crystal_density_method 'not measured'
_exptl_crystal_description block
_exptl_crystal_F_000 2484
_exptl_crystal_size_max 0.30
_exptl_crystal_size_mid 0.20
_exptl_crystal_size_min 0.10
_platon_squeeze_details
;
;
_refine_diff_density_max 0.504
_refine_diff_density_min -1.019
_refine_diff_density_rms 0.058
_refine_ls_abs_structure_details 'Flack H D (1983), Acta Cryst. A39, 876-881'
_refine_ls_abs_structure_Flack 0.05(2)
_refine_ls_extinction_method none
_refine_ls_goodness_of_fit_ref 1.112
_refine_ls_hydrogen_treatment constr
_refine_ls_matrix_type full
_refine_ls_number_parameters 735
_refine_ls_number_reflns 10681
_refine_ls_number_restraints 221
_refine_ls_restrained_S_all 1.102
_refine_ls_R_factor_all 0.0409
_refine_ls_R_factor_gt 0.0389
_refine_ls_shift/su_max 0.003
_refine_ls_shift/su_mean 0.000
_refine_ls_structure_factor_coef Fsqd
_refine_ls_weighting_details 'calc w=1/[\s^2^(Fo^2^)+(0.0425P)^2^+3.5134P] where P=(Fo^2^+2Fc^2^)/3'
_refine_ls_weighting_scheme calc
_refine_ls_wR_factor_gt 0.0894
_refine_ls_wR_factor_ref 0.0904
_reflns_number_gt 10270
_reflns_number_total 10681
_reflns_threshold_expression I>2\s(I)
_cod_data_source_file c1cc12615f.txt
_cod_data_source_block alb09(3d')
_cod_original_cell_volume 6205.6(8)
_cod_original_formula_sum 'C72.50 H68.75 B2 N8.75 O0.25 Ru'
_cod_database_code 7106642

loop_
_symmetry_equiv_pos_as_xyz
'x, y, z'
'-x, -y, z+1/2'
'x+1/2, -y+1/2, z'
'-x+1/2, y+1/2, z+1/2'

loop_
_atom_site_label
_atom_site_type_symbol
_atom_site_fract_x
_atom_site_fract_y
_atom_site_fract_z
_atom_site_U_iso_or_equiv
_atom_site_adp_type
_atom_site_occupancy
_atom_site_symmetry_multiplicity
_atom_site_calc_flag
_atom_site_refinement_flags
_atom_site_disorder_assembly
_atom_site_disorder_group
Ru Ru 0.864982(6) 0.578000(18) 0.92069(2) 0.02047(7) Uani 1 1 d U . .
N1 N 0.86012(9) 0.7133(3) 0.8307(2) 0.0356(7) Uani 1 1 d U . .
C1 C 0.83498(14) 0.7180(4) 0.7640(3) 0.0518(12) Uani 1 1 d U . .
H1 H 0.8165 0.6627 0.7599 0.062 Uiso 1 1 calc R . .
C2 C 0.83608(18) 0.8062(5) 0.6990(3) 0.0747(17) Uani 1 1 d U . .
H2 H 0.8185 0.8080 0.6522 0.090 Uiso 1 1 calc R . .
C3 C 0.8627(2) 0.8882(5) 0.7048(4) 0.085(2) Uani 1 1 d U . .
H3 H 0.8638 0.9456 0.6618 0.102 Uiso 1 1 calc R . .
C4 C 0.88763(18) 0.8851(3) 0.7742(3) 0.0688(16) Uani 1 1 d U . .
H4 H 0.9058 0.9412 0.7794 0.083 Uiso 1 1 calc R . .
C5 C 0.88608(13) 0.7982(3) 0.8376(3) 0.0467(10) Uani 1 1 d U . .
C6 C 0.90938(11) 0.7805(2) 0.9157(4) 0.0400(8) Uani 1 1 d U . .
C7 C 0.90439(9) 0.6829(3) 0.9683(2) 0.0258(7) Uani 1 1 d U . .
N2 N 0.93569(12) 0.8444(3) 0.9579(3) 0.0551(11) Uani 1 1 d U . .
C9 C 0.95215(19) 0.9537(3) 0.9315(5) 0.099(2) Uani 1 1 d U . .
H9A H 0.9695 0.9782 0.9774 0.148 Uiso 1 1 calc R . .
H9B H 0.9325 1.0088 0.9249 0.148 Uiso 1 1 calc R . .
H9C H 0.9652 0.9455 0.8750 0.148 Uiso 1 1 calc R . .
N8 N 0.94828(10) 0.7978(3) 1.0326(3) 0.0516(10) Uani 1 1 d U . .
N3 N 0.92878(8) 0.7006(2) 1.0370(2) 0.0314(7) Uani 1 1 d U . .
C10 C 0.93486(9) 0.6319(3) 1.1153(3) 0.0327(8) Uani 1 1 d U . .
C11 C 0.92936(12) 0.6764(4) 1.2002(3) 0.0472(11) Uani 1 1 d U . .
H11 H 0.9223 0.7516 1.2068 0.057 Uiso 1 1 calc R . .
C12 C 0.93432(14) 0.6095(4) 1.2753(3) 0.0561(12) Uani 1 1 d U . .
H12 H 0.9309 0.6394 1.3330 0.067 Uiso 1 1 calc R . .
C13 C 0.94449(12) 0.4963(4) 1.2645(3) 0.0493(11) Uani 1 1 d U . .
H13 H 0.9474 0.4499 1.3148 0.059 Uiso 1 1 calc R . .
C14 C 0.95025(10) 0.4538(3) 1.1782(3) 0.0370(9) Uani 1 1 d U . .
H14 H 0.9574 0.3787 1.1712 0.044 Uiso 1 1 calc R . .
C15 C 0.94570(9) 0.5194(3) 1.1039(3) 0.0330(8) Uani 1 1 d U . .
H15 H 0.9497 0.4901 1.0463 0.040 Uiso 1 1 calc R . .
N4 N 0.87141(7) 0.4452(2) 1.00554(18) 0.0188(6) Uani 1 1 d U . .
C16 C 0.87333(8) 0.3669(3) 1.0503(2) 0.0236(7) Uani 1 1 d U . .
C17 C 0.87681(10) 0.2670(3) 1.1067(3) 0.0350(9) Uani 1 1 d U . .
H17A H 0.8872 0.2062 1.0717 0.052 Uiso 1 1 calc R . .
H17B H 0.8524 0.2456 1.1289 0.052 Uiso 1 1 calc R . .
H17C H 0.8931 0.2831 1.1570 0.052 Uiso 1 1 calc R . .
N5 N 0.82158(8) 0.4852(2) 0.85986(18) 0.0257(6) Uani 1 1 d U . .
C18 C 0.79771(10) 0.4337(3) 0.8294(2) 0.0263(7) Uani 1 1 d U . .
C19 C 0.76735(10) 0.3681(3) 0.7891(2) 0.0276(7) Uani 1 1 d U . .
H19A H 0.7534 0.4150 0.7480 0.041 Uiso 1 1 calc R . .
H19B H 0.7509 0.3412 0.8361 0.041 Uiso 1 1 calc R . .
H19C H 0.7777 0.3050 0.7568 0.041 Uiso 1 1 calc R . .
N6 N 0.90324(8) 0.5126(2) 0.83467(18) 0.0232(6) Uani 1 1 d U . .
C20 C 0.92715(10) 0.4829(3) 0.7892(2) 0.0274(8) Uani 1 1 d U . .
C21 C 0.95860(12) 0.4478(3) 0.7317(3) 0.0463(11) Uani 1 1 d U . .
H21A H 0.9662 0.5099 0.6939 0.069 Uiso 1 1 calc R . .
H21B H 0.9509 0.3856 0.6942 0.069 Uiso 1 1 calc R . .
H21C H 0.9793 0.4249 0.7691 0.069 Uiso 1 1 calc R . .
N7 N 0.82892(7) 0.6480(2) 1.00979(18) 0.0219(6) Uani 1 1 d U . .
C22 C 0.81157(9) 0.6893(3) 1.0647(2) 0.0234(7) Uani 1 1 d U . .
C23 C 0.78934(10) 0.7431(3) 1.1356(2) 0.0279(8) Uani 1 1 d U . .
H23A H 0.8036 0.8032 1.1625 0.042 Uiso 1 1 calc R . .
H23B H 0.7831 0.6882 1.1812 0.042 Uiso 1 1 calc R . .
H23C H 0.7666 0.7731 1.1099 0.042 Uiso 1 1 calc R . .
B1 B 0.77517(11) 0.0676(3) 0.9734(3) 0.0235(8) Uani 1 1 d U . .
C24 C 0.80469(9) 0.0448(3) 1.0557(2) 0.0218(7) Uani 1 1 d U . .
C25 C 0.79726(11) 0.0724(3) 1.1464(3) 0.0232(8) Uani 1 1 d U . .
H25 H 0.7751 0.1108 1.1596 0.028 Uiso 1 1 calc R . .
C26 C 0.82122(10) 0.0456(3) 1.2171(2) 0.0285(8) Uani 1 1 d U . .
H26 H 0.8150 0.0665 1.2760 0.034 Uiso 1 1 calc R . .
C27 C 0.85457(10) -0.0125(3) 1.2005(2) 0.0293(8) Uani 1 1 d U . .
H27 H 0.8708 -0.0308 1.2476 0.035 Uiso 1 1 calc R . .
C28 C 0.86283(10) -0.0423(3) 1.1125(3) 0.0293(8) Uani 1 1 d U . .
H28 H 0.8849 -0.0813 1.0999 0.035 Uiso 1 1 calc R . .
C29 C 0.83846(9) -0.0146(3) 1.0427(2) 0.0242(7) Uani 1 1 d U . .
H29 H 0.8448 -0.0365 0.9841 0.029 Uiso 1 1 calc R . .
C30 C 0.74879(9) -0.0468(3) 0.9745(2) 0.0224(7) Uani 1 1 d U . .
C31 C 0.71793(9) -0.0575(3) 1.0334(2) 0.0256(7) Uani 1 1 d U . .
H31 H 0.7110 0.0048 1.0680 0.031 Uiso 1 1 calc R . .
C32 C 0.69763(9) -0.1549(3) 1.0425(2) 0.0276(7) Uani 1 1 d U . .
H32 H 0.6775 -0.1576 1.0827 0.033 Uiso 1 1 calc R . .
C33 C 0.70689(10) -0.2500(3) 0.9917(3) 0.0314(8) Uani 1 1 d U . .
H33 H 0.6932 -0.3166 0.9976 0.038 Uiso 1 1 calc R . .
C34 C 0.73692(9) -0.2432(3) 0.9324(3) 0.0319(8) Uani 1 1 d U . .
H34 H 0.7433 -0.3056 0.8972 0.038 Uiso 1 1 calc R . .
C35 C 0.75769(8) -0.1439(2) 0.9249(3) 0.0262(6) Uani 1 1 d U . .
H35 H 0.7781 -0.1421 0.8856 0.031 Uiso 1 1 calc R . .
C36 C 0.79606(9) 0.0892(3) 0.8760(2) 0.0212(7) Uani 1 1 d U . .
C37 C 0.78001(10) 0.0590(3) 0.7930(2) 0.0247(7) Uani 1 1 d U . .
H37 H 0.7575 0.0187 0.7929 0.030 Uiso 1 1 calc R . .
C38 C 0.79631(12) 0.0867(3) 0.7112(3) 0.0279(9) Uani 1 1 d U . .
H38 H 0.7847 0.0647 0.6575 0.033 Uiso 1 1 calc R . .
C39 C 0.82952(9) 0.1465(3) 0.7079(2) 0.0251(7) Uani 1 1 d U . .
H39 H 0.8407 0.1634 0.6526 0.030 Uiso 1 1 calc R . .
C40 C 0.84583(9) 0.1807(3) 0.7882(2) 0.0267(7) Uani 1 1 d U . .
H40 H 0.8677 0.2236 0.7873 0.032 Uiso 1 1 calc R . .
C41 C 0.82957(9) 0.1511(3) 0.8702(2) 0.0223(7) Uani 1 1 d U . .
H41 H 0.8414 0.1733 0.9236 0.027 Uiso 1 1 calc R . .
C42 C 0.75002(9) 0.1829(3) 0.9879(2) 0.0216(7) Uani 1 1 d U . .
C43 C 0.71370(9) 0.1945(3) 0.9527(2) 0.0268(8) Uani 1 1 d U . .
H43 H 0.7022 0.1317 0.9267 0.032 Uiso 1 1 calc R . .
C44 C 0.69416(9) 0.2965(3) 0.9551(2) 0.0310(8) Uani 1 1 d U . .
H44 H 0.6699 0.3005 0.9319 0.037 Uiso 1 1 calc R . .
C45 C 0.71050(10) 0.3911(3) 0.9914(3) 0.0312(8) Uani 1 1 d U . .
H45 H 0.6974 0.4591 0.9930 0.037 Uiso 1 1 calc R . .
C46 C 0.74629(10) 0.3847(3) 1.0254(2) 0.0282(8) Uani 1 1 d U . .
H46 H 0.7577 0.4487 1.0496 0.034 Uiso 1 1 calc R . .
C47 C 0.76572(9) 0.2817(3) 1.0235(2) 0.0246(7) Uani 1 1 d U . .
H47 H 0.7900 0.2789 1.0469 0.030 Uiso 1 1 calc R . .
B2 B 0.96771(10) 0.7961(3) 0.5412(3) 0.0219(7) Uani 1 1 d U . .
C48 C 0.94498(9) 0.6743(3) 0.5346(2) 0.0231(7) Uani 1 1 d U . .
C49 C 0.90804(10) 0.6604(3) 0.5652(3) 0.0328(8) Uani 1 1 d U . .
H49 H 0.8953 0.7232 0.5877 0.039 Uiso 1 1 calc R . .
C50 C 0.88947(11) 0.5571(3) 0.5636(3) 0.0410(10) Uani 1 1 d U . .
H50 H 0.8649 0.5518 0.5846 0.049 Uiso 1 1 calc R . .
C51 C 0.90761(12) 0.4622(3) 0.5306(3) 0.0440(10) Uani 1 1 d U . .
H51 H 0.8952 0.3931 0.5284 0.053 Uiso 1 1 calc R . .
C52 C 0.94432(11) 0.4712(3) 0.5011(3) 0.0361(9) Uani 1 1 d U . .
H52 H 0.9571 0.4077 0.4803 0.043 Uiso 1 1 calc R . .
C53 C 0.96210(10) 0.5758(3) 0.5025(2) 0.0278(7) Uani 1 1 d U . .
H53 H 0.9866 0.5804 0.4810 0.033 Uiso 1 1 calc R . .
C54 C 0.98940(9) 0.8010(3) 0.6405(2) 0.0215(7) Uani 1 1 d U . .
C55 C 0.97557(9) 0.7453(3) 0.7172(2) 0.0251(7) Uani 1 1 d U . .
H55 H 0.9533 0.7046 0.7119 0.030 Uiso 1 1 calc R . .
C56 C 0.99338(11) 0.7478(3) 0.8006(3) 0.0355(8) Uani 1 1 d U . .
H56 H 0.9830 0.7086 0.8491 0.043 Uiso 1 1 calc R . .
C57 C 1.02628(11) 0.8078(3) 0.8125(2) 0.0351(8) Uani 1 1 d U . .
H57 H 1.0386 0.8088 0.8681 0.042 Uiso 1 1 calc R . .
C58 C 1.04045(10) 0.8670(3) 0.7380(2) 0.0322(8) Uani 1 1 d U . .
H58 H 1.0622 0.9100 0.7444 0.039 Uiso 1 1 calc R . .
C59 C 1.02259(9) 0.8625(3) 0.6552(2) 0.0234(7) Uani 1 1 d U . .
H59 H 1.0330 0.9020 0.6069 0.028 Uiso 1 1 calc R . .
C60 C 0.93958(9) 0.9057(3) 0.5319(2) 0.0222(7) Uani 1 1 d U . .
C61 C 0.90855(9) 0.9076(3) 0.4742(2) 0.0273(7) Uani 1 1 d U . .
H61 H 0.9018 0.8410 0.4449 0.033 Uiso 1 1 calc R . .
C62 C 0.88730(9) 1.0034(3) 0.4581(2) 0.0292(7) Uani 1 1 d U . .
H62 H 0.8667 0.9998 0.4195 0.035 Uiso 1 1 calc R . .
C63 C 0.89665(9) 1.1052(3) 0.4996(2) 0.0289(8) Uani 1 1 d U . .
H63 H 0.8827 1.1702 0.4886 0.035 Uiso 1 1 calc R . .
C64 C 0.92705(10) 1.1077(3) 0.5573(2) 0.0290(8) Uani 1 1 d U . .
H64 H 0.9337 1.1748 0.5859 0.035 Uiso 1 1 calc R . .
C65 C 0.94796(9) 1.0091(3) 0.5730(2) 0.0236(7) Uani 1 1 d U . .
H65 H 0.9683 1.0128 0.6124 0.028 Uiso 1 1 calc R . .
C66 C 0.99777(9) 0.8013(3) 0.4560(2) 0.0213(7) Uani 1 1 d U . .
C67 C 0.98839(9) 0.8472(3) 0.3720(2) 0.0248(7) Uani 1 1 d U . .
H67 H 0.9643 0.8762 0.3642 0.030 Uiso 1 1 calc R . .
C68 C 1.01297(10) 0.8518(3) 0.2998(2) 0.0281(7) Uani 1 1 d U . .
H68 H 1.0051 0.8825 0.2450 0.034 Uiso 1 1 calc R . .
C69 C 1.04927(10) 0.8109(3) 0.3085(2) 0.0277(7) Uani 1 1 d U . .
H69 H 1.0663 0.8163 0.2608 0.033 Uiso 1 1 calc R . .
C70 C 1.05960(10) 0.7622(3) 0.3894(2) 0.0264(7) Uani 1 1 d U . .
H70 H 1.0837 0.7326 0.3963 0.032 Uiso 1 1 calc R . .
C71 C 1.03429(10) 0.7570(3) 0.4608(2) 0.0245(7) Uani 1 1 d U . .
H71 H 1.0419 0.7224 0.5143 0.029 Uiso 1 1 calc R . .

loop_
_atom_site_aniso_label
_atom_site_aniso_U_11
_atom_site_aniso_U_22
_atom_site_aniso_U_33
_atom_site_aniso_U_23
_atom_site_aniso_U_13
_atom_site_aniso_U_12
Ru 0.02350(12) 0.01552(11) 0.02239(12) 0.00251(13) 0.00315(13) 0.00433(9)
N1 0.0509(19) 0.0286(16) 0.0273(17) 0.0076(13) 0.0151(14) 0.0251(14)
C1 0.070(3) 0.055(3) 0.030(2) 0.0100(19) 0.007(2) 0.046(2)
C2 0.104(4) 0.091(4) 0.029(2) 0.026(2) 0.027(2) 0.080(3)
C3 0.145(6) 0.051(3) 0.061(3) 0.041(3) 0.068(3) 0.069(3)
C4 0.125(4) 0.022(2) 0.059(3) 0.019(2) 0.061(3) 0.034(2)
C5 0.075(3) 0.0142(17) 0.050(2) 0.0074(16) 0.034(2) 0.0223(18)
C6 0.060(2) 0.0136(14) 0.047(2) 0.0004(19) 0.030(2) 0.0005(14)
C7 0.0317(18) 0.0139(15) 0.0319(18) -0.0033(13) 0.0134(15) 0.0032(13)
N2 0.086(3) 0.0154(16) 0.064(2) -0.0142(15) 0.047(2) -0.0254(17)
C9 0.173(6) 0.024(2) 0.100(5) -0.016(3) 0.076(5) -0.055(3)
N8 0.062(2) 0.0290(18) 0.064(2) -0.0212(17) 0.0282(19) -0.0256(16)
N3 0.0311(16) 0.0184(14) 0.0446(18) -0.0137(13) 0.0118(14) -0.0094(12)
C10 0.0253(18) 0.0264(18) 0.047(2) -0.0144(16) -0.0054(16) -0.0004(14)
C11 0.058(3) 0.037(2) 0.046(2) -0.0193(18) -0.012(2) 0.013(2)
C12 0.072(3) 0.055(3) 0.041(2) -0.023(2) -0.012(2) 0.022(2)
C13 0.057(3) 0.044(2) 0.048(3) -0.016(2) -0.019(2) 0.018(2)
C14 0.032(2) 0.033(2) 0.046(2) -0.0157(18) -0.0152(18) 0.0076(16)
C15 0.0200(17) 0.0312(19) 0.048(2) -0.0180(17) -0.0052(16) 0.0010(15)
N4 0.0176(13) 0.0168(14) 0.0220(14) -0.0001(11) -0.0003(10) -0.0016(10)
C16 0.0163(15) 0.0241(18) 0.0303(18) 0.0003(15) -0.0039(13) -0.0061(13)
C17 0.037(2) 0.0267(19) 0.041(2) 0.0154(16) -0.0108(17) -0.0042(16)
N5 0.0254(15) 0.0303(16) 0.0212(15) 0.0003(12) 0.0005(12) 0.0074(12)
C18 0.0253(18) 0.0303(19) 0.0231(17) -0.0004(14) -0.0001(14) 0.0111(14)
C19 0.0305(19) 0.0275(18) 0.0247(18) 0.0023(15) -0.0031(14) 0.0033(15)
N6 0.0315(15) 0.0141(13) 0.0240(15) 0.0042(11) -0.0001(12) 0.0017(11)
C20 0.0351(19) 0.0137(16) 0.033(2) 0.0068(14) 0.0095(16) 0.0008(14)
C21 0.051(3) 0.033(2) 0.055(3) 0.006(2) 0.027(2) 0.0100(19)
N7 0.0224(14) 0.0202(14) 0.0229(15) 0.0009(11) -0.0006(12) 0.0036(11)
C22 0.0190(16) 0.0204(16) 0.0307(19) 0.0066(14) 0.0002(14) -0.0012(13)
C23 0.0310(19) 0.0249(18) 0.0279(18) -0.0002(14) 0.0065(15) 0.0036(14)
B1 0.0211(19) 0.0188(18) 0.031(2) 0.0014(15) -0.0007(16) 0.0007(14)
C24 0.0244(17) 0.0152(15) 0.0258(17) 0.0023(13) 0.0007(14) -0.0035(13)
C25 0.0265(19) 0.0154(18) 0.0277(19) 0.0041(14) 0.0024(15) -0.0021(13)
C26 0.0356(19) 0.0293(18) 0.0208(17) 0.0025(14) 0.0037(14) -0.0051(15)
C27 0.0273(18) 0.0281(18) 0.0325(19) 0.0091(15) -0.0061(15) -0.0024(15)
C28 0.0267(18) 0.0235(18) 0.038(2) 0.0070(16) -0.0002(15) 0.0030(14)
C29 0.0278(17) 0.0191(16) 0.0256(17) 0.0039(14) -0.0005(14) 0.0020(13)
C30 0.0230(16) 0.0208(17) 0.0235(18) 0.0034(13) -0.0015(13) 0.0007(13)
C31 0.0256(17) 0.0225(17) 0.0286(18) -0.0011(14) 0.0015(14) 0.0055(13)
C32 0.0203(16) 0.0299(18) 0.0325(19) 0.0033(15) 0.0030(14) 0.0000(14)
C33 0.0291(18) 0.0224(17) 0.043(2) 0.0053(15) -0.0042(16) -0.0064(14)
C34 0.0379(17) 0.0196(15) 0.038(2) 0.0002(16) -0.0056(18) 0.0022(13)
C35 0.0251(14) 0.0212(14) 0.0321(17) 0.0022(18) 0.0013(18) 0.0005(11)
C36 0.0189(16) 0.0143(15) 0.0303(17) 0.0012(13) 0.0012(13) 0.0050(12)
C37 0.0243(17) 0.0172(16) 0.0325(19) 0.0000(14) 0.0003(14) 0.0021(13)
C38 0.030(2) 0.024(2) 0.030(2) -0.0039(15) -0.0063(16) 0.0063(15)
C39 0.0287(18) 0.0218(17) 0.0247(17) 0.0056(14) 0.0054(14) 0.0087(14)
C40 0.0222(17) 0.0261(18) 0.0319(19) -0.0012(15) 0.0004(14) -0.0003(13)
C41 0.0218(16) 0.0210(16) 0.0241(17) 0.0006(13) -0.0038(13) -0.0004(13)
C42 0.0209(15) 0.0225(16) 0.0215(16) 0.0024(13) 0.0074(12) 0.0000(13)
C43 0.0247(16) 0.0224(16) 0.0333(19) 0.0004(13) 0.0013(13) 0.0016(13)
C44 0.0196(16) 0.0290(19) 0.044(2) 0.0046(15) 0.0039(14) 0.0061(13)
C45 0.0313(19) 0.0239(18) 0.038(2) 0.0003(15) 0.0110(16) 0.0093(14)
C46 0.0323(19) 0.0206(17) 0.0315(19) 0.0005(14) 0.0057(15) 0.0007(14)
C47 0.0250(17) 0.0240(17) 0.0249(17) 0.0020(14) 0.0007(14) 0.0035(13)
B2 0.0234(18) 0.0167(17) 0.0258(19) 0.0000(15) 0.0031(15) -0.0044(14)
C48 0.0273(17) 0.0196(16) 0.0224(17) 0.0014(13) -0.0016(13) -0.0047(13)
C49 0.0290(18) 0.0235(17) 0.046(2) -0.0033(16) 0.0020(16) -0.0054(14)
C50 0.031(2) 0.031(2) 0.060(3) -0.0015(18) 0.0047(18) -0.0137(15)
C51 0.052(2) 0.0272(19) 0.053(3) -0.0093(18) 0.004(2) -0.0202(18)
C52 0.050(2) 0.0229(18) 0.036(2) -0.0065(15) 0.0049(18) -0.0025(16)
C53 0.0288(18) 0.0239(17) 0.0308(19) 0.0002(14) 0.0041(15) -0.0043(14)
C54 0.0260(17) 0.0146(15) 0.0238(16) -0.0037(13) 0.0006(13) 0.0025(13)
C55 0.0249(17) 0.0214(17) 0.0291(18) -0.0046(14) 0.0012(14) 0.0005(13)
C56 0.046(2) 0.035(2) 0.0254(18) 0.0005(16) 0.0052(16) 0.0063(16)
C57 0.046(2) 0.042(2) 0.0177(17) -0.0074(16) -0.0073(15) 0.0067(17)
C58 0.0308(19) 0.0305(19) 0.035(2) -0.0090(16) -0.0068(15) -0.0002(15)
C59 0.0307(17) 0.0157(15) 0.0237(17) -0.0025(13) -0.0015(14) 0.0011(13)
C60 0.0245(16) 0.0191(15) 0.0230(17) 0.0005(13) 0.0034(13) -0.0028(13)
C61 0.0256(17) 0.0278(18) 0.0283(19) -0.0045(15) 0.0009(14) -0.0012(14)
C62 0.0231(17) 0.0346(19) 0.0298(17) 0.0042(15) 0.0018(14) 0.0006(14)
C63 0.0287(18) 0.0253(18) 0.033(2) 0.0088(15) 0.0028(15) 0.0068(14)
C64 0.040(2) 0.0174(16) 0.0296(19) -0.0032(14) 0.0038(15) -0.0017(14)
C65 0.0297(17) 0.0223(16) 0.0186(17) -0.0014(13) -0.0044(13) 0.0006(13)
C66 0.0270(17) 0.0129(15) 0.0241(16) -0.0041(12) 0.0017(13) -0.0047(13)
C67 0.0237(17) 0.0226(18) 0.0281(18) 0.0030(15) -0.0032(14) -0.0023(14)
C68 0.0352(19) 0.0270(18) 0.0222(17) 0.0041(14) -0.0027(14) -0.0013(15)
C69 0.0347(19) 0.0203(17) 0.0280(18) -0.0010(14) 0.0106(15) 0.0014(14)
C70 0.0304(18) 0.0179(16) 0.0308(19) -0.0025(13) 0.0057(14) 0.0061(14)
C71 0.0367(19) 0.0138(15) 0.0229(15) 0.0009(13) -0.0018(15) 0.0032(14)

loop_
_atom_type_symbol
_atom_type_description
_atom_type_scat_dispersion_real
_atom_type_scat_dispersion_imag
_atom_type_scat_source
C C 0.0033 0.0016 'International Tables Vol C Tables 4.2.6.8 and 6.1.1.4'
H H 0.0000 0.0000 'International Tables Vol C Tables 4.2.6.8 and 6.1.1.4'
B B 0.0013 0.0007 'International Tables Vol C Tables 4.2.6.8 and 6.1.1.4'
N N 0.0061 0.0033 'International Tables Vol C Tables 4.2.6.8 and 6.1.1.4'
O O 0.0106 0.0060 'International Tables Vol C Tables 4.2.6.8 and 6.1.1.4'
Ru Ru -1.2594 0.8363 'International Tables Vol C Tables 4.2.6.8 and 6.1.1.4'

loop_
_geom_angle_atom_site_label_1
_geom_angle_atom_site_label_2
_geom_angle_atom_site_label_3
_geom_angle
_geom_angle_site_symmetry_1
_geom_angle_site_symmetry_3
_geom_angle_publ_flag
C7 Ru N7 87.82(12) . . ?
C7 Ru N6 89.22(12) . . ?
N7 Ru N6 177.00(11) . . ?
C7 Ru N4 100.70(12) . . ?
N7 Ru N4 89.27(10) . . ?
N6 Ru N4 90.87(10) . . ?
C7 Ru N1 78.77(14) . . ?
N7 Ru N1 92.71(10) . . ?
N6 Ru N1 87.13(10) . . ?
N4 Ru N1 177.94(11) . . ?
C7 Ru N5 172.62(13) . . ?
N7 Ru N5 91.50(10) . . ?
N6 Ru N5 91.50(11) . . ?
N4 Ru N5 86.63(10) . . ?
N1 Ru N5 93.92(12) . . ?
C1 N1 C5 118.5(4) . . ?
C1 N1 Ru 124.0(3) . . ?
C5 N1 Ru 117.4(3) . . ?
N1 C1 C2 120.8(5) . . ?
N1 C1 H1 119.6 . . ?
C2 C1 H1 119.6 . . ?
C3 C2 C1 120.1(6) . . ?
C3 C2 H2 119.9 . . ?
C1 C2 H2 119.9 . . ?
C4 C3 C2 119.0(5) . . ?
C4 C3 H3 120.5 . . ?
C2 C3 H3 120.5 . . ?
C3 C4 C5 120.2(6) . . ?
C3 C4 H4 119.9 . . ?
C5 C4 H4 119.9 . . ?
N1 C5 C4 121.3(5) . . ?
N1 C5 C6 110.1(3) . . ?
C4 C5 C6 128.7(5) . . ?
N2 C6 C7 107.0(4) . . ?
N2 C6 C5 133.4(4) . . ?
C7 C6 C5 119.4(4) . . ?
N3 C7 C6 101.9(3) . . ?
N3 C7 Ru 144.1(3) . . ?
C6 C7 Ru 114.0(3) . . ?
N8 N2 C6 112.8(3) . . ?
N8 N2 C9 117.1(5) . . ?
C6 N2 C9 130.0(5) . . ?
N2 C9 H9A 109.5 . . ?
N2 C9 H9B 109.5 . . ?
H9A C9 H9B 109.5 . . ?
N2 C9 H9C 109.5 . . ?
H9A C9 H9C 109.5 . . ?
H9B C9 H9C 109.5 . . ?
N2 N8 N3 103.0(3) . . ?
N8 N3 C7 115.3(3) . . ?
N8 N3 C10 116.6(3) . . ?
C7 N3 C10 128.0(3) . . ?
C11 C10 C15 120.9(4) . . ?
C11 C10 N3 119.9(3) . . ?
C15 C10 N3 119.1(3) . . ?
C12 C11 C10 119.9(4) . . ?
C12 C11 H11 120.1 . . ?
C10 C11 H11 120.1 . . ?
C11 C12 C13 119.6(4) . . ?
C11 C12 H12 120.2 . . ?
C13 C12 H12 120.2 . . ?
C14 C13 C12 119.5(4) . . ?
C14 C13 H13 120.3 . . ?
C12 C13 H13 120.3 . . ?
C15 C14 C13 121.3(4) . . ?
C15 C14 H14 119.4 . . ?
C13 C14 H14 119.4 . . ?
C14 C15 C10 118.9(4) . . ?
C14 C15 H15 120.6 . . ?
C10 C15 H15 120.6 . . ?
C16 N4 Ru 175.7(3) . . ?
N4 C16 C17 178.5(3) . . ?
C16 C17 H17A 109.5 . . ?
C16 C17 H17B 109.5 . . ?
H17A C17 H17B 109.5 . . ?
C16 C17 H17C 109.5 . . ?
H17A C17 H17C 109.5 . . ?
H17B C17 H17C 109.5 . . ?
C18 N5 Ru 177.9(3) . . ?
N5 C18 C19 179.2(4) . . ?
C18 C19 H19A 109.5 . . ?
C18 C19 H19B 109.5 . . ?
H19A C19 H19B 109.5 . . ?
C18 C19 H19C 109.5 . . ?
H19A C19 H19C 109.5 . . ?
H19B C19 H19C 109.5 . . ?
C20 N6 Ru 173.6(3) . . ?
N6 C20 C21 178.2(4) . . ?
C20 C21 H21A 109.5 . . ?
C20 C21 H21B 109.5 . . ?
H21A C21 H21B 109.5 . . ?
C20 C21 H21C 109.5 . . ?
H21A C21 H21C 109.5 . . ?
H21B C21 H21C 109.5 . . ?
C22 N7 Ru 173.5(3) . . ?
N7 C22 C23 179.7(4) . . ?
C22 C23 H23A 109.5 . . ?
C22 C23 H23B 109.5 . . ?
H23A C23 H23B 109.5 . . ?
C22 C23 H23C 109.5 . . ?
H23A C23 H23C 109.5 . . ?
H23B C23 H23C 109.5 . . ?
C24 B1 C36 112.8(3) . . ?
C24 B1 C42 113.0(3) . . ?
C36 B1 C42 103.4(3) . . ?
C24 B1 C30 102.9(3) . . ?
C36 B1 C30 113.3(3) . . ?
C42 B1 C30 111.7(3) . . ?
C25 C24 C29 114.1(3) . . ?
C25 C24 B1 123.5(3) . . ?
C29 C24 B1 122.2(3) . . ?
C26 C25 C24 123.3(3) . . ?
C26 C25 H25 118.3 . . ?
C24 C25 H25 118.3 . . ?
C25 C26 C27 120.3(3) . . ?
C25 C26 H26 119.8 . . ?
C27 C26 H26 119.8 . . ?
C28 C27 C26 118.3(3) . . ?
C28 C27 H27 120.9 . . ?
C26 C27 H27 120.9 . . ?
C27 C28 C29 120.5(3) . . ?
C27 C28 H28 119.8 . . ?
C29 C28 H28 119.8 . . ?
C28 C29 C24 123.5(3) . . ?
C28 C29 H29 118.3 . . ?
C24 C29 H29 118.3 . . ?
C35 C30 C31 115.2(3) . . ?
C35 C30 B1 122.7(3) . . ?
C31 C30 B1 121.7(3) . . ?
C32 C31 C30 123.3(3) . . ?
C32 C31 H31 118.3 . . ?
C30 C31 H31 118.3 . . ?
C31 C32 C33 120.3(3) . . ?
C31 C32 H32 119.9 . . ?
C33 C32 H32 119.9 . . ?
C34 C33 C32 118.5(3) . . ?
C34 C33 H33 120.8 . . ?
C32 C33 H33 120.8 . . ?
C33 C34 C35 120.5(3) . . ?
C33 C34 H34 119.7 . . ?
C35 C34 H34 119.7 . . ?
C34 C35 C30 122.1(3) . . ?
C34 C35 H35 118.9 . . ?
C30 C35 H35 118.9 . . ?
C37 C36 C41 115.3(3) . . ?
C37 C36 B1 122.9(3) . . ?
C41 C36 B1 121.4(3) . . ?
C38 C37 C36 122.3(3) . . ?
C38 C37 H37 118.8 . . ?
C36 C37 H37 118.8 . . ?
C39 C38 C37 120.9(4) . . ?
C39 C38 H38 119.5 . . ?
C37 C38 H38 119.5 . . ?
C38 C39 C40 118.7(3) . . ?
C38 C39 H39 120.7 . . ?
C40 C39 H39 120.7 . . ?
C39 C40 C41 120.0(3) . . ?
C39 C40 H40 120.0 . . ?
C41 C40 H40 120.0 . . ?
C40 C41 C36 122.7(3) . . ?
C40 C41 H41 118.7 . . ?
C36 C41 H41 118.7 . . ?
C47 C42 C43 115.3(3) . . ?
C47 C42 B1 121.7(3) . . ?
C43 C42 B1 122.3(3) . . ?
C44 C43 C42 122.4(3) . . ?
C44 C43 H43 118.8 . . ?
C42 C43 H43 118.8 . . ?
C45 C44 C43 120.4(3) . . ?
C45 C44 H44 119.8 . . ?
C43 C44 H44 119.8 . . ?
C44 C45 C46 119.5(3) . . ?
C44 C45 H45 120.3 . . ?
C46 C45 H45 120.3 . . ?
C45 C46 C47 119.9(3) . . ?
C45 C46 H46 120.1 . . ?
C47 C46 H46 120.1 . . ?
C42 C47 C46 122.5(3) . . ?
C42 C47 H47 118.7 . . ?
C46 C47 H47 118.7 . . ?
C60 B2 C66 107.5(3) . . ?
C60 B2 C48 112.6(3) . . ?
C66 B2 C48 107.7(3) . . ?
C60 B2 C54 109.3(3) . . ?
C66 B2 C54 111.8(3) . . ?
C48 B2 C54 108.0(3) . . ?
C53 C48 C49 114.9(3) . . ?
C53 C48 B2 122.2(3) . . ?
C49 C48 B2 122.8(3) . . ?
C50 C49 C48 122.9(3) . . ?
C50 C49 H49 118.5 . . ?
C48 C49 H49 118.5 . . ?
C51 C50 C49 119.9(4) . . ?
C51 C50 H50 120.1 . . ?
C49 C50 H50 120.1 . . ?
C52 C51 C50 119.3(3) . . ?
C52 C51 H51 120.3 . . ?
C50 C51 H51 120.3 . . ?
C51 C52 C53 119.6(3) . . ?
C51 C52 H52 120.2 . . ?
C53 C52 H52 120.2 . . ?
C52 C53 C48 123.3(3) . . ?
C52 C53 H53 118.3 . . ?
C48 C53 H53 118.3 . . ?
C55 C54 C59 114.5(3) . . ?
C55 C54 B2 122.4(3) . . ?
C59 C54 B2 123.1(3) . . ?
C56 C55 C54 123.2(3) . . ?
C56 C55 H55 118.4 . . ?
C54 C55 H55 118.4 . . ?
C57 C56 C55 120.8(3) . . ?
C57 C56 H56 119.6 . . ?
C55 C56 H56 119.6 . . ?
C56 C57 C58 117.6(3) . . ?
C56 C57 H57 121.2 . . ?
C58 C57 H57 121.2 . . ?
C59 C58 C57 120.8(3) . . ?
C59 C58 H58 119.6 . . ?
C57 C58 H58 119.6 . . ?
C58 C59 C54 123.0(3) . . ?
C58 C59 H59 118.5 . . ?
C54 C59 H59 118.5 . . ?
C61 C60 C65 114.8(3) . . ?
C61 C60 B2 123.1(3) . . ?
C65 C60 B2 121.7(3) . . ?
C62 C61 C60 123.4(3) . . ?
C62 C61 H61 118.3 . . ?
C60 C61 H61 118.3 . . ?
C61 C62 C63 120.2(3) . . ?
C61 C62 H62 119.9 . . ?
C63 C62 H62 119.9 . . ?
C64 C63 C62 118.6(3) . . ?
C64 C63 H63 120.7 . . ?
C62 C63 H63 120.7 . . ?
C63 C64 C65 120.1(3) . . ?
C63 C64 H64 120.0 . . ?
C65 C64 H64 120.0 . . ?
C60 C65 C64 122.9(3) . . ?
C60 C65 H65 118.5 . . ?
C64 C65 H65 118.5 . . ?
C67 C66 C71 114.3(3) . . ?
C67 C66 B2 122.5(3) . . ?
C71 C66 B2 123.2(3) . . ?
C68 C67 C66 123.4(3) . . ?
C68 C67 H67 118.3 . . ?
C66 C67 H67 118.3 . . ?
C67 C68 C69 120.4(3) . . ?
C67 C68 H68 119.8 . . ?
C69 C68 H68 119.8 . . ?
C70 C69 C68 118.4(3) . . ?
C70 C69 H69 120.8 . . ?
C68 C69 H69 120.8 . . ?
C69 C70 C71 120.3(3) . . ?
C69 C70 H70 119.9 . . ?
C71 C70 H70 119.9 . . ?
C70 C71 C66 123.1(3) . . ?
C70 C71 H71 118.4 . . ?
C66 C71 H71 118.4 . . ?

loop_
_geom_bond_atom_site_label_1
_geom_bond_atom_site_label_2
_geom_bond_distance
_geom_bond_site_symmetry_2
_geom_bond_publ_flag
Ru C7 1.999(3) . ?
Ru N7 2.014(3) . ?
Ru N6 2.015(3) . ?
Ru N4 2.022(3) . ?
Ru N1 2.086(3) . ?
Ru N5 2.096(3) . ?
N1 C1 1.331(5) . ?
N1 C5 1.368(5) . ?
C1 C2 1.418(6) . ?
C1 H1 0.9300 . ?
C2 C3 1.358(9) . ?
C2 H2 0.9300 . ?
C3 C4 1.354(9) . ?
C3 H3 0.9300 . ?
C4 C5 1.392(5) . ?
C4 H4 0.9300 . ?
C5 C6 1.434(7) . ?
C6 N2 1.354(6) . ?
C6 C7 1.402(5) . ?
C7 N3 1.351(5) . ?
N2 N8 1.311(6) . ?
N2 C9 1.472(5) . ?
C9 H9A 0.9600 . ?
C9 H9B 0.9600 . ?
C9 H9C 0.9600 . ?
N8 N3 1.345(4) . ?
N3 C10 1.428(5) . ?
C10 C11 1.373(5) . ?
C10 C15 1.395(5) . ?
C11 C12 1.372(6) . ?
C11 H11 0.9300 . ?
C12 C13 1.396(6) . ?
C12 H12 0.9300 . ?
C13 C14 1.383(6) . ?
C13 H13 0.9300 . ?
C14 C15 1.353(6) . ?
C14 H14 0.9300 . ?
C15 H15 0.9300 . ?
N4 C16 1.140(4) . ?
C16 C17 1.451(5) . ?
C17 H17A 0.9600 . ?
C17 H17B 0.9600 . ?
C17 H17C 0.9600 . ?
N5 C18 1.137(4) . ?
C18 C19 1.456(5) . ?
C19 H19A 0.9600 . ?
C19 H19B 0.9600 . ?
C19 H19C 0.9600 . ?
N6 C20 1.138(4) . ?
C20 C21 1.464(5) . ?
C21 H21A 0.9600 . ?
C21 H21B 0.9600 . ?
C21 H21C 0.9600 . ?
N7 C22 1.130(4) . ?
C22 C23 1.457(5) . ?
C23 H23A 0.9600 . ?
C23 H23B 0.9600 . ?
C23 H23C 0.9600 . ?
B1 C24 1.628(5) . ?
B1 C36 1.637(5) . ?
B1 C42 1.645(5) . ?
B1 C30 1.646(5) . ?
C24 C25 1.403(5) . ?
C24 C29 1.404(5) . ?
C25 C26 1.384(5) . ?
C25 H25 0.9300 . ?
C26 C27 1.393(5) . ?
C26 H26 0.9300 . ?
C27 C28 1.376(5) . ?
C27 H27 0.9300 . ?
C28 C29 1.386(5) . ?
C28 H28 0.9300 . ?
C29 H29 0.9300 . ?
C30 C35 1.399(5) . ?
C30 C31 1.405(5) . ?
C31 C32 1.366(5) . ?
C31 H31 0.9300 . ?
C32 C33 1.391(5) . ?
C32 H32 0.9300 . ?
C33 C34 1.383(5) . ?
C33 H33 0.9300 . ?
C34 C35 1.392(4) . ?
C34 H34 0.9300 . ?
C35 H35 0.9300 . ?
C36 C37 1.398(5) . ?
C36 C41 1.402(5) . ?
C37 C38 1.378(5) . ?
C37 H37 0.9300 . ?
C38 C39 1.377(5) . ?
C38 H38 0.9300 . ?
C39 C40 1.381(5) . ?
C39 H39 0.9300 . ?
C40 C41 1.386(5) . ?
C40 H40 0.9300 . ?
C41 H41 0.9300 . ?
C42 C47 1.397(5) . ?
C42 C43 1.399(4) . ?
C43 C44 1.393(5) . ?
C43 H43 0.9300 . ?
C44 C45 1.370(5) . ?
C44 H44 0.9300 . ?
C45 C46 1.370(5) . ?
C45 H45 0.9300 . ?
C46 C47 1.402(5) . ?
C46 H46 0.9300 . ?
C47 H47 0.9300 . ?
B2 C60 1.642(5) . ?
B2 C66 1.651(5) . ?
B2 C48 1.655(4) . ?
B2 C54 1.658(5) . ?
C48 C53 1.397(5) . ?
C48 C49 1.399(5) . ?
C49 C50 1.389(5) . ?
C49 H49 0.9300 . ?
C50 C51 1.383(6) . ?
C50 H50 0.9300 . ?
C51 C52 1.380(5) . ?
C51 H51 0.9300 . ?
C52 C53 1.389(5) . ?
C52 H52 0.9300 . ?
C53 H53 0.9300 . ?
C54 C55 1.397(5) . ?
C54 C59 1.403(4) . ?
C55 C56 1.384(5) . ?
C55 H55 0.9300 . ?
C56 C57 1.379(5) . ?
C56 H56 0.9300 . ?
C57 C58 1.397(5) . ?
C57 H57 0.9300 . ?
C58 C59 1.378(5) . ?
C58 H58 0.9300 . ?
C59 H59 0.9300 . ?
C60 C61 1.394(5) . ?
C60 C65 1.398(4) . ?
C61 C62 1.382(5) . ?
C61 H61 0.9300 . ?
C62 C63 1.391(5) . ?
C62 H62 0.9300 . ?
C63 C64 1.376(5) . ?
C63 H63 0.9300 . ?
C64 C65 1.402(5) . ?
C64 H64 0.9300 . ?
C65 H65 0.9300 . ?
C66 C67 1.394(4) . ?
C66 C71 1.402(5) . ?
C67 C68 1.379(5) . ?
C67 H67 0.9300 . ?
C68 C69 1.384(5) . ?
C68 H68 0.9300 . ?
C69 C70 1.375(5) . ?
C69 H69 0.9300 . ?
C70 C71 1.387(4) . ?
C70 H70 0.9300 . ?
C71 H71 0.9300 . ?

loop_
_geom_torsion_atom_site_label_1
_geom_torsion_atom_site_label_2
_geom_torsion_atom_site_label_3
_geom_torsion_atom_site_label_4
_geom_torsion
_geom_torsion_site_symmetry_1
_geom_torsion_site_symmetry_2
_geom_torsion_site_symmetry_3
_geom_torsion_site_symmetry_4
_geom_torsion_publ_flag
C7 Ru N1 C1 -178.1(3) . . . . ?
N7 Ru N1 C1 -90.8(3) . . . . ?
N6 Ru N1 C1 92.2(3) . . . . ?
N5 Ru N1 C1 0.9(3) . . . . ?
C7 Ru N1 C5 6.5(2) . . . . ?
N7 Ru N1 C5 93.7(2) . . . . ?
N6 Ru N1 C5 -83.3(2) . . . . ?
N4 Ru N1 C5 -69(4) . . . . ?
N5 Ru N1 C5 -174.6(2) . . . . ?
C5 N1 C1 C2 2.8(5) . . . . ?
Ru N1 C1 C2 -172.6(3) . . . . ?
N1 C1 C2 C3 -0.8(6) . . . . ?
C1 C2 C3 C4 -1.0(7) . . . . ?
C2 C3 C4 C5 0.8(7) . . . . ?
C1 N1 C5 C4 -3.1(5) . . . . ?
Ru N1 C5 C4 172.7(3) . . . . ?
C1 N1 C5 C6 177.4(3) . . . . ?
Ru N1 C5 C6 -6.9(4) . . . . ?
C3 C4 C5 N1 1.3(6) . . . . ?
C3 C4 C5 C6 -179.2(4) . . . . ?
N1 C5 C6 N2 -171.3(4) . . . . ?
C4 C5 C6 N2 9.2(7) . . . . ?
N1 C5 C6 C7 3.3(5) . . . . ?
C4 C5 C6 C7 -176.3(4) . . . . ?
N2 C6 C7 N3 0.1(4) . . . . ?
C5 C6 C7 N3 -175.8(3) . . . . ?
N2 C6 C7 Ru 177.8(2) . . . . ?
C5 C6 C7 Ru 1.9(4) . . . . ?
N7 Ru C7 N3 78.8(4) . . . . ?
N6 Ru C7 N3 -100.8(4) . . . . ?
N4 Ru C7 N3 -10.1(4) . . . . ?
N1 Ru C7 N3 171.9(4) . . . . ?
N7 Ru C7 C6 -97.4(2) . . . . ?
N6 Ru C7 C6 83.0(2) . . . . ?
N4 Ru C7 C6 173.7(2) . . . . ?
N1 Ru C7 C6 -4.2(2) . . . . ?
C7 C6 N2 N8 0.0(4) . . . . ?
C5 C6 N2 N8 175.0(4) . . . . ?
C7 C6 N2 C9 178.6(4) . . . . ?
C5 C6 N2 C9 -6.4(7) . . . . ?
C6 N2 N8 N3 -0.1(4) . . . . ?
C9 N2 N8 N3 -178.9(4) . . . . ?
N2 N8 N3 C7 0.2(4) . . . . ?
N2 N8 N3 C10 -176.7(3) . . . . ?
C6 C7 N3 N8 -0.2(4) . . . . ?
Ru C7 N3 N8 -176.6(3) . . . . ?
C6 C7 N3 C10 176.3(3) . . . . ?
Ru C7 N3 C10 -0.1(6) . . . . ?
N8 N3 C10 C11 56.0(5) . . . . ?
C7 N3 C10 C11 -120.4(4) . . . . ?
N8 N3 C10 C15 -125.2(3) . . . . ?
C7 N3 C10 C15 58.4(5) . . . . ?
C15 C10 C11 C12 -0.4(6) . . . . ?
N3 C10 C11 C12 178.4(4) . . . . ?
C10 C11 C12 C13 -0.8(7) . . . . ?
C11 C12 C13 C14 1.4(7) . . . . ?
C12 C13 C14 C15 -0.9(6) . . . . ?
C13 C14 C15 C10 -0.2(6) . . . . ?
C11 C10 C15 C14 0.9(5) . . . . ?
N3 C10 C15 C14 -177.9(3) . . . . ?
C36 B1 C24 C25 150.9(3) . . . . ?
C42 B1 C24 C25 34.1(4) . . . . ?
C30 B1 C24 C25 -86.6(3) . . . . ?
C36 B1 C24 C29 -35.4(4) . . . . ?
C42 B1 C24 C29 -152.2(3) . . . . ?
C30 B1 C24 C29 87.1(4) . . . . ?
C29 C24 C25 C26 1.0(5) . . . . ?
B1 C24 C25 C26 175.2(3) . . . . ?
C24 C25 C26 C27 -0.5(5) . . . . ?
C25 C26 C27 C28 -0.1(5) . . . . ?
C26 C27 C28 C29 0.1(5) . . . . ?
C27 C28 C29 C24 0.5(5) . . . . ?
C25 C24 C29 C28 -1.0(5) . . . . ?
B1 C24 C29 C28 -175.2(3) . . . . ?
C24 B1 C30 C35 -89.2(4) . . . . ?
C36 B1 C30 C35 33.0(4) . . . . ?
C42 B1 C30 C35 149.3(3) . . . . ?
C24 B1 C30 C31 83.8(4) . . . . ?
C36 B1 C30 C31 -154.1(3) . . . . ?
C42 B1 C30 C31 -37.8(4) . . . . ?
C35 C30 C31 C32 -0.1(5) . . . . ?
B1 C30 C31 C32 -173.5(3) . . . . ?
C30 C31 C32 C33 -0.4(5) . . . . ?
C31 C32 C33 C34 0.0(5) . . . . ?
C32 C33 C34 C35 1.0(5) . . . . ?
C33 C34 C35 C30 -1.6(6) . . . . ?
C31 C30 C35 C34 1.1(5) . . . . ?
B1 C30 C35 C34 174.4(3) . . . . ?
C24 B1 C36 C37 149.1(3) . . . . ?
C42 B1 C36 C37 -88.5(3) . . . . ?
C30 B1 C36 C37 32.6(4) . . . . ?
C24 B1 C36 C41 -38.2(4) . . . . ?
C42 B1 C36 C41 84.2(3) . . . . ?
C30 B1 C36 C41 -154.7(3) . . . . ?
C41 C36 C37 C38 0.9(5) . . . . ?
B1 C36 C37 C38 174.0(3) . . . . ?
C36 C37 C38 C39 -0.2(5) . . . . ?
C37 C38 C39 C40 -1.5(5) . . . . ?
C38 C39 C40 C41 2.5(5) . . . . ?
C39 C40 C41 C36 -1.7(5) . . . . ?
C37 C36 C41 C40 0.0(4) . . . . ?
B1 C36 C41 C40 -173.2(3) . . . . ?
C24 B1 C42 C47 39.5(4) . . . . ?
C36 B1 C42 C47 -82.8(4) . . . . ?
C30 B1 C42 C47 155.0(3) . . . . ?
C24 B1 C42 C43 -150.9(3) . . . . ?
C36 B1 C42 C43 86.8(3) . . . . ?
C30 B1 C42 C43 -35.4(4) . . . . ?
C47 C42 C43 C44 -1.6(5) . . . . ?
B1 C42 C43 C44 -171.9(3) . . . . ?
C42 C43 C44 C45 1.1(5) . . . . ?
C43 C44 C45 C46 0.1(5) . . . . ?
C44 C45 C46 C47 -0.6(5) . . . . ?
C43 C42 C47 C46 1.1(5) . . . . ?
B1 C42 C47 C46 171.4(3) . . . . ?
C45 C46 C47 C42 0.0(5) . . . . ?
C60 B2 C48 C53 152.0(3) . . . . ?
C66 B2 C48 C53 33.6(4) . . . . ?
C54 B2 C48 C53 -87.2(4) . . . . ?
C60 B2 C48 C49 -31.6(4) . . . . ?
C66 B2 C48 C49 -150.0(3) . . . . ?
C54 B2 C48 C49 89.2(4) . . . . ?
C53 C48 C49 C50 -0.3(5) . . . . ?
B2 C48 C49 C50 -177.0(3) . . . . ?
C48 C49 C50 C51 0.0(6) . . . . ?
C49 C50 C51 C52 1.1(7) . . . . ?
C50 C51 C52 C53 -1.7(6) . . . . ?
C51 C52 C53 C48 1.4(6) . . . . ?
C49 C48 C53 C52 -0.4(5) . . . . ?
B2 C48 C53 C52 176.3(3) . . . . ?
C60 B2 C54 C55 93.5(3) . . . . ?
C66 B2 C54 C55 -147.6(3) . . . . ?
C48 B2 C54 C55 -29.4(4) . . . . ?
C60 B2 C54 C59 -85.3(3) . . . . ?
C66 B2 C54 C59 33.6(4) . . . . ?
C48 B2 C54 C59 151.8(3) . . . . ?
C59 C54 C55 C56 -1.5(5) . . . . ?
B2 C54 C55 C56 179.6(3) . . . . ?
C54 C55 C56 C57 0.7(5) . . . . ?
C55 C56 C57 C58 1.0(5) . . . . ?
C56 C57 C58 C59 -1.8(5) . . . . ?
C57 C58 C59 C54 0.9(5) . . . . ?
C55 C54 C59 C58 0.7(5) . . . . ?
B2 C54 C59 C58 179.6(3) . . . . ?
C66 B2 C60 C61 81.5(4) . . . . ?
C48 B2 C60 C61 -37.0(4) . . . . ?
C54 B2 C60 C61 -157.0(3) . . . . ?
C66 B2 C60 C65 -90.1(4) . . . . ?
C48 B2 C60 C65 151.4(3) . . . . ?
C54 B2 C60 C65 31.4(4) . . . . ?
C65 C60 C61 C62 -0.2(5) . . . . ?
B2 C60 C61 C62 -172.3(3) . . . . ?
C60 C61 C62 C63 0.7(5) . . . . ?
C61 C62 C63 C64 -0.7(5) . . . . ?
C62 C63 C64 C65 0.2(5) . . . . ?
C61 C60 C65 C64 -0.3(5) . . . . ?
B2 C60 C65 C64 171.9(3) . . . . ?
C63 C64 C65 C60 0.3(5) . . . . ?
C60 B2 C66 C67 -31.1(4) . . . . ?
C48 B2 C66 C67 90.5(3) . . . . ?
C54 B2 C66 C67 -151.1(3) . . . . ?
C60 B2 C66 C71 151.1(3) . . . . ?
C48 B2 C66 C71 -87.3(4) . . . . ?
C54 B2 C66 C71 31.1(4) . . . . ?
C71 C66 C67 C68 -1.6(5) . . . . ?
B2 C66 C67 C68 -179.6(3) . . . . ?
C66 C67 C68 C69 -0.8(5) . . . . ?
C67 C68 C69 C70 2.4(5) . . . . ?
C68 C69 C70 C71 -1.5(5) . . . . ?
C69 C70 C71 C66 -1.1(5) . . . . ?
C67 C66 C71 C70 2.6(4) . . . . ?
B2 C66 C71 C70 -179.5(3) . . . . ?

loop_
_platon_squeeze_void_nr
_platon_squeeze_void_average_x
_platon_squeeze_void_average_y
_platon_squeeze_void_average_z
_platon_squeeze_void_volume
_platon_squeeze_void_count_electrons
_platon_squeeze_void_content
1 0.335 0.070 0.285 130 26 ' 0.75 (C2 H3 N), 0.25 (C4 H10 O) '
2 0.665 -0.070 0.785 130 26 ' 0.75 (C2 H3 N), 0.25 (C4 H10 O) '
3 0.835 0.430 0.285 130 26 ' 0.75 (C2 H3 N), 0.25 (C4 H10 O) '
4 0.165 0.570 0.785 130 26 ' 0.75 (C2 H3 N), 0.25 (C4 H10 O) '
